data_4003277
loop_
_publ_author_name
'Engel, Emile R.'
'Smith, Vincent J.'
'Bezuidenhout, Charl X.'
'Barbour, Leonard J.'

_publ_section_title
;
 Thermoresponsive Organic Inclusion Compounds: Modification of Thermal
 Expansion Behavior by Simple Guest Replacement
;
_journal_issue 14
_journal_name_full 'Chemistry of Materials'
_journal_page_first 5073
_journal_paper_doi 10.1021/acs.chemmater.6b01916
_journal_volume 28
_journal_year 2016
_chemical_formula_moiety 'C12 H24 O6, 2(C H3 I)'
_chemical_formula_sum 'C14 H30 I2 O6'
_chemical_formula_weight 548.18
_chemical_name_common 220K
_space_group_crystal_system monoclinic
_space_group_IT_number 14
_space_group_name_Hall '-P 2yn'
_space_group_name_H-M_alt 'P 1 21/n 1'
_atom_sites_solution_hydrogens geom
_atom_sites_solution_primary direct
_atom_sites_solution_secondary difmap
_audit_creation_date 2015-10-06
_audit_creation_method
;
Olex2 1.2
(compiled 2014.09.19 svn.r3010 for OlexSys, GUI svn.r4874)
;
_cell_angle_alpha 90.00
_cell_angle_beta 107.033(2)
_cell_angle_gamma 90.00
_cell_formula_units_Z 2
_cell_length_a 9.0319(5)
_cell_length_b 8.6191(4)
_cell_length_c 14.2860(7)
_cell_measurement_reflns_used 4105
_cell_measurement_temperature 220(2)
_cell_measurement_theta_max 27.45
_cell_measurement_theta_min 2.39
_cell_volume 1063.34(9)
_computing_cell_refinement 'Bruker SAINT'
_computing_data_collection 'Bruker APEX2'
_computing_data_reduction 'Bruker SAINT'
_computing_molecular_graphics 'Olex2 (Dolomanov et al., 2009)'
_computing_publication_material 'Olex2 (Dolomanov et al., 2009)'
_computing_structure_refinement 'ShelXL (Sheldrick, 2008)'
_computing_structure_solution 'ShelXS (Sheldrick, 2008)'
_diffrn_ambient_temperature 220(2)
_diffrn_measured_fraction_theta_full 0.998
_diffrn_measured_fraction_theta_max 0.998
_diffrn_measurement_device_type 'Bruker APEX-II CCD'
_diffrn_measurement_method '\f and \w scans'
_diffrn_radiation_monochromator 'INCOATEC quazar mirrior optics'
_diffrn_radiation_type MoK\a
_diffrn_radiation_wavelength 0.71073
_diffrn_reflns_av_R_equivalents 0.0190
_diffrn_reflns_av_unetI/netI 0.0192
_diffrn_reflns_limit_h_max 11
_diffrn_reflns_limit_h_min -7
_diffrn_reflns_limit_k_max 8
_diffrn_reflns_limit_k_min -11
_diffrn_reflns_limit_l_max 19
_diffrn_reflns_limit_l_min -19
_diffrn_reflns_number 8466
_diffrn_reflns_theta_full 28.30
_diffrn_reflns_theta_max 28.30
_diffrn_reflns_theta_min 2.39
_diffrn_source 'INCOATEC Mo micro source'
_diffrn_source_type 'Bruker APEX II DUO QUAZAR'
_diffrn_standards_number 0
_exptl_absorpt_coefficient_mu 2.978
_exptl_absorpt_correction_T_max 0.8654
_exptl_absorpt_correction_T_min 0.6636
_exptl_absorpt_correction_type multi-scan
_exptl_absorpt_process_details 'symmetry-related measurements'
_exptl_crystal_colour yellow
_exptl_crystal_density_diffrn 1.712
_exptl_crystal_density_method 'not measured'
_exptl_crystal_description plate
_exptl_crystal_F_000 536
_exptl_crystal_size_max 0.15
_exptl_crystal_size_mid 0.15
_exptl_crystal_size_min 0.05
_refine_diff_density_max 1.055
_refine_diff_density_min -0.955
_refine_diff_density_rms 0.066
_refine_ls_extinction_method none
_refine_ls_goodness_of_fit_ref 1.024
_refine_ls_hydrogen_treatment mixed
_refine_ls_matrix_type full
_refine_ls_number_parameters 101
_refine_ls_number_reflns 2638
_refine_ls_number_restraints 0
_refine_ls_restrained_S_all 1.024
_refine_ls_R_factor_all 0.0331
_refine_ls_R_factor_gt 0.0272
_refine_ls_shift/su_max 0.001
_refine_ls_shift/su_mean 0.000
_refine_ls_structure_factor_coef Fsqd
_refine_ls_weighting_details 'calc w=1/[\s^2^(Fo^2^)+(0.0227P)^2^+0.9783P] where P=(Fo^2^+2Fc^2^)/3'
_refine_ls_weighting_scheme calc
_refine_ls_wR_factor_gt 0.0591
_refine_ls_wR_factor_ref 0.0622
_reflns_number_gt 2242
_reflns_number_total 2638
_reflns_threshold_expression >2sigma(I)
_cod_data_source_file 3_220k.cif
_cod_data_source_block c:\frames\guest\ere_18~1\work_2~3\220k
_cod_database_code 4003277
_olex2_refinement_description
;
1. Others
 Fixed Uiso: H3A(0.071) H3B(0.071) H7A(0.076) H7B(0.076) H7C(0.076) H4A(0.07)
 H4B(0.07) H5A(0.07) H5B(0.07) H2A(0.072) H2B(0.072) H1A(0.073) H1B(0.073)
 H6A(0.073) H6B(0.073)
 Fixed X: H3A(0.4867) H3B(0.4628) H7A(0.4591) H7B(0.3652) H7C(0.5264)
 H4A(0.7193) H4B(0.7419) H5A(0.9024) H5B(0.7493) H2A(0.2614) H2B(0.2196)
 H1A(0.0457) H1B(0.0897) H6A(0.8416) H6B(0.9949)
 Fixed Y: H3A(0.3615) H3B(0.5025) H7A(0.7575) H7B(0.6241) H7C(0.6798)
 H4A(0.5983) H4B(0.4507) H5A(0.668) H5B(0.7556) H2A(0.5942) H2B(0.4388)
 H1A(0.3679) H1B(0.5255) H6A(0.7682) H6B(0.676)
 Fixed Z: H3A(0.2517) H3B(0.1771) H7A(0.4377) H7B(0.4713) H7C(0.5421)
 H4A(0.2588) H4B(0.328) H5A(0.3988) H5B(0.402) H2A(0.2437) H2B(0.1818)
 H1A(0.2761) H1B(0.3355) H6A(0.5732) H6B(0.5757)
;
_olex2_submission_special_instructions 'No special instructions were received'

loop_
_space_group_symop_id
_space_group_symop_operation_xyz
1 'x, y, z'
2 '-x+1/2, y+1/2, -z+1/2'
3 '-x, -y, -z'
4 'x-1/2, -y-1/2, z-1/2'

loop_
_atom_site_label
_atom_site_type_symbol
_atom_site_fract_x
_atom_site_fract_y
_atom_site_fract_z
_atom_site_U_iso_or_equiv
_atom_site_adp_type
_atom_site_occupancy
_atom_site_symmetry_multiplicity
_atom_site_calc_flag
_atom_site_refinement_flags
I1 I 0.31672(3) 0.88191(2) 0.554573(14) 0.05704(9) Uani 1 1 d .
O2 O 0.5468(2) 0.5640(2) 0.31537(13) 0.0509(5) Uani 1 1 d .
O3 O 0.8037(2) 0.5778(2) 0.49235(15) 0.0508(5) Uani 1 1 d .
O1 O 0.2708(2) 0.4061(2) 0.32508(14) 0.0512(5) Uani 1 1 d .
C3 C 0.4532(4) 0.4698(4) 0.24082(19) 0.0596(8) Uani 1 1 d .
H3A H 0.4867 0.3615 0.2517 0.071 Uiso 1 1 calc R
H3B H 0.4628 0.5025 0.1771 0.071 Uiso 1 1 calc R
C7 C 0.4326(3) 0.7128(3) 0.4930(2) 0.0505(6) Uani 1 1 d .
H7A H 0.4591 0.7575 0.4377 0.076 Uiso 1 1 calc R
H7B H 0.3652 0.6241 0.4713 0.076 Uiso 1 1 calc R
H7C H 0.5264 0.6798 0.5421 0.076 Uiso 1 1 calc R
C4 C 0.7055(4) 0.5583(4) 0.3199(2) 0.0586(8) Uani 1 1 d .
H4A H 0.7193 0.5983 0.2588 0.070 Uiso 1 1 calc R
H4B H 0.7419 0.4507 0.3280 0.070 Uiso 1 1 calc R
C5 C 0.7973(4) 0.6533(4) 0.4037(3) 0.0583(8) Uani 1 1 d .
H5A H 0.9024 0.6680 0.3988 0.070 Uiso 1 1 calc R
H5B H 0.7493 0.7556 0.4020 0.070 Uiso 1 1 calc R
C2 C 0.2886(4) 0.4845(4) 0.2415(2) 0.0602(8) Uani 1 1 d .
H2A H 0.2614 0.5942 0.2437 0.072 Uiso 1 1 calc R
H2B H 0.2196 0.4388 0.1818 0.072 Uiso 1 1 calc R
C1 C 0.1189(3) 0.4164(4) 0.3332(2) 0.0612(8) Uani 1 1 d .
H1A H 0.0457 0.3679 0.2761 0.073 Uiso 1 1 calc R
H1B H 0.0897 0.5255 0.3355 0.073 Uiso 1 1 calc R
C6 C 0.8869(3) 0.6644(4) 0.5757(3) 0.0612(8) Uani 1 1 d .
H6A H 0.8416 0.7682 0.5732 0.073 Uiso 1 1 calc R
H6B H 0.9949 0.6760 0.5757 0.073 Uiso 1 1 calc R

loop_
_atom_site_aniso_label
_atom_site_aniso_U_11
_atom_site_aniso_U_22
_atom_site_aniso_U_33
_atom_site_aniso_U_23
_atom_site_aniso_U_13
_atom_site_aniso_U_12
I1 0.07881(16) 0.04718(13) 0.05496(12) -0.00030(8) 0.03494(10) 0.00899(9)
O2 0.0623(12) 0.0538(11) 0.0411(9) -0.0022(8) 0.0220(9) 0.0111(10)
O3 0.0507(11) 0.0439(10) 0.0626(12) -0.0009(9) 0.0239(9) -0.0046(9)
O1 0.0479(11) 0.0532(12) 0.0457(10) 0.0002(8) 0.0028(8) 0.0094(9)
C3 0.086(2) 0.0609(19) 0.0318(12) -0.0007(12) 0.0173(14) 0.0139(17)
C7 0.0575(16) 0.0435(15) 0.0538(15) 0.0014(12) 0.0211(13) 0.0111(13)
C4 0.074(2) 0.0600(18) 0.0577(17) 0.0093(15) 0.0449(16) 0.0111(16)
C5 0.0598(18) 0.0502(17) 0.079(2) 0.0042(15) 0.0421(16) 0.0001(14)
C2 0.072(2) 0.0632(19) 0.0338(13) -0.0009(12) -0.0019(13) 0.0121(16)
C1 0.0441(15) 0.064(2) 0.0641(19) -0.0047(15) -0.0012(14) 0.0047(14)
C6 0.0386(14) 0.0566(18) 0.084(2) -0.0085(16) 0.0104(14) -0.0079(14)

loop_
_atom_type_symbol
_atom_type_description
_atom_type_scat_dispersion_real
_atom_type_scat_dispersion_imag
_atom_type_scat_source
C C 0.0033 0.0016 'International Tables Vol C Tables 4.2.6.8 and 6.1.1.4'
H H 0.0000 0.0000 'International Tables Vol C Tables 4.2.6.8 and 6.1.1.4'
N N 0.0061 0.0033 'International Tables Vol C Tables 4.2.6.8 and 6.1.1.4'
O O 0.0106 0.0060 'International Tables Vol C Tables 4.2.6.8 and 6.1.1.4'
I I -0.4742 1.8119 'International Tables Vol C Tables 4.2.6.8 and 6.1.1.4'

loop_
_geom_angle_atom_site_label_1
_geom_angle_atom_site_label_2
_geom_angle_atom_site_label_3
_geom_angle
_geom_angle_site_symmetry_1
_geom_angle_site_symmetry_3
C3 O2 C4 113.0(2) . .
C5 O3 C6 112.5(2) . .
C1 O1 C2 113.0(2) . .
O2 C3 H3A 109.9 . .
O2 C3 H3B 109.9 . .
O2 C3 C2 108.9(2) . .
H3A C3 H3B 108.3 . .
C2 C3 H3A 109.9 . .
C2 C3 H3B 109.9 . .
I1 C7 H7A 109.5 . .
I1 C7 H7B 109.5 . .
I1 C7 H7C 109.5 . .
H7A C7 H7B 109.5 . .
H7A C7 H7C 109.5 . .
H7B C7 H7C 109.5 . .
O2 C4 H4A 109.7 . .
O2 C4 H4B 109.7 . .
O2 C4 C5 109.7(2) . .
H4A C4 H4B 108.2 . .
C5 C4 H4A 109.7 . .
C5 C4 H4B 109.7 . .
O3 C5 C4 109.6(2) . .
O3 C5 H5A 109.7 . .
O3 C5 H5B 109.7 . .
C4 C5 H5A 109.7 . .
C4 C5 H5B 109.7 . .
H5A C5 H5B 108.2 . .
O1 C2 C3 108.8(2) . .
O1 C2 H2A 109.9 . .
O1 C2 H2B 109.9 . .
C3 C2 H2A 109.9 . .
C3 C2 H2B 109.9 . .
H2A C2 H2B 108.3 . .
O1 C1 H1A 109.9 . .
O1 C1 H1B 109.9 . .
O1 C1 C6 109.0(2) . 3_666
H1A C1 H1B 108.3 . .
C6 C1 H1A 109.9 3_666 .
C6 C1 H1B 109.9 3_666 .
O3 C6 C1 110.0(3) . 3_666
O3 C6 H6A 109.7 . .
O3 C6 H6B 109.7 . .
C1 C6 H6A 109.7 3_666 .
C1 C6 H6B 109.7 3_666 .
H6A C6 H6B 108.2 . .

loop_
_geom_bond_atom_site_label_1
_geom_bond_atom_site_label_2
_geom_bond_distance
_geom_bond_site_symmetry_2
I1 C7 2.129(3) .
O2 C3 1.407(4) .
O2 C4 1.416(3) .
O3 C5 1.410(4) .
O3 C6 1.420(4) .
O1 C2 1.421(4) .
O1 C1 1.413(4) .
C3 H3A 0.9800 .
C3 H3B 0.9800 .
C3 C2 1.495(5) .
C7 H7A 0.9700 .
C7 H7B 0.9700 .
C7 H7C 0.9700 .
C4 H4A 0.9800 .
C4 H4B 0.9800 .
C4 C5 1.486(5) .
C5 H5A 0.9800 .
C5 H5B 0.9800 .
C2 H2A 0.9800 .
C2 H2B 0.9800 .
C1 H1A 0.9800 .
C1 H1B 0.9800 .
C1 C6 1.491(5) 3_666
C6 C1 1.491(5) 3_666
C6 H6A 0.9800 .
C6 H6B 0.9800 .

loop_
_geom_torsion_atom_site_label_1
_geom_torsion_atom_site_label_2
_geom_torsion_atom_site_label_3
_geom_torsion_atom_site_label_4
_geom_torsion
_geom_torsion_site_symmetry_4
O2 C3 C2 O1 -72.1(3) .
O2 C4 C5 O3 71.5(3) .
C3 O2 C4 C5 -176.8(2) .
C4 O2 C3 C2 -179.6(2) .
C5 O3 C6 C1 176.4(3) 3_666
C2 O1 C1 C6 -178.1(3) 3_666
C1 O1 C2 C3 178.8(3) .
C6 O3 C5 C4 -178.6(2) .
